data_7719792
loop_
_publ_author_name
'Lecourt, Constance'
'Ledoux, Gilles'
'Suffren, Yan'
'Jeanneau, Erwann'
'Luneau, Dominique'
'Desroches, Cedric'

_publ_section_title
;
 Multiphoton excitation and energy transfer pathways in
 Mn<sup>2+</sup>-sulfonyl calixarene complexes.
;
_journal_issue 46
_journal_name_full 'Dalton transactions (Cambridge, England : 2003)'
_journal_page_first 17151
_journal_page_last 17161
_journal_paper_doi 10.1039/d5dt02234g
_journal_volume 54
_journal_year 2025
_chemical_formula_moiety 'C72 H62 Mn2 N6 O16 S4'
_chemical_formula_sum 'C72 H64 Mn2 N6 O16 S4'
_chemical_formula_weight 1507.41
_space_group_crystal_system triclinic
_space_group_IT_number 2
_space_group_name_Hall '-P 1'
_space_group_name_H-M_alt 'P -1'
_atom_sites_solution_hydrogens geom
_atom_sites_solution_primary dual
_audit_creation_date 2019-06-11
_audit_creation_method
;
Olex2 1.2
(compiled 2018.05.29 svn.r3508 for OlexSys, GUI svn.r5506)
;
_audit_update_record
;
2025-03-11 deposited with the CCDC.	2025-11-03 downloaded from the CCDC.
;
_cell_angle_alpha 66.945(3)
_cell_angle_beta 88.638(2)
_cell_angle_gamma 85.133(2)
_cell_formula_units_Z 1
_cell_length_a 11.5988(3)
_cell_length_b 12.2057(4)
_cell_length_c 14.5450(5)
_cell_measurement_reflns_used 8922
_cell_measurement_temperature 150
_cell_measurement_theta_max 29.1240
_cell_measurement_theta_min 3.7070
_cell_volume 1887.76(11)
_computing_cell_refinement 'CrysAlisPro 1.171.40.53 (Rigaku OD, 2019)'
_computing_data_collection 'CrysAlisPro 1.171.40.53 (Rigaku OD, 2019)'
_computing_data_reduction 'CrysAlisPro 1.171.40.53 (Rigaku OD, 2019)'
_computing_molecular_graphics 'Olex2 (Dolomanov et al., 2009)'
_computing_publication_material 'Olex2 (Dolomanov et al., 2009)'
_computing_structure_refinement 'ShelXL (Sheldrick, 2015)'
_computing_structure_solution 'ShelXT (Sheldrick, 2015)'
_diffrn_ambient_temperature 150
_diffrn_detector 'CCD plate'
_diffrn_detector_area_resol_mean 15.9897
_diffrn_detector_type Eos
_diffrn_measured_fraction_theta_full 0.998
_diffrn_measured_fraction_theta_max 0.836
_diffrn_measurement_details
;
List of Runs (angles in degrees, time in seconds):

  # Type    Start    End  Width  t~exp~   \w     \q     \k     \f   Frames
#--------------------------------------------------------------------------
  1  \w    -87.00 -35.00   1.00   10.00    --  -14.33-178.00-120.00   52
  2  \w    -20.00  25.00   1.00   10.00    --  -14.33 -99.00  30.00   45
  3  \w    -20.00  25.00   1.00   10.00    --  -14.33 -99.00 -60.00   45
  4  \w    -20.00  25.00   1.00   10.00    --  -14.33 -99.00-150.00   45
  5  \w     -2.00  86.00   1.00   10.00    --   16.83  38.00-150.00   88
  6  \w     35.00  89.00   1.00   10.00    --   16.83 178.00   0.00   54
  7  \w    -52.00  36.00   1.00   10.00    --   16.83 -38.00   0.00   88
  8  \w    -55.00  46.00   1.00   10.00    --   16.83 -19.00  30.00  101
  9  \w    -31.00  -6.00   1.00   10.00    --  -14.33  57.00-180.00   25
;
_diffrn_measurement_device 'four-circle diffractometer'
_diffrn_measurement_device_type 'Xcalibur, Eos, Nova'
_diffrn_measurement_method '\w scans'
_diffrn_orient_matrix_type 'CrysAlisPro convention (1999,Acta A55,543-557)'
_diffrn_orient_matrix_UB_11 -0.0154552000
_diffrn_orient_matrix_UB_12 0.0624272000
_diffrn_orient_matrix_UB_13 -0.0196396000
_diffrn_orient_matrix_UB_21 0.0107497000
_diffrn_orient_matrix_UB_22 0.0027340000
_diffrn_orient_matrix_UB_23 -0.0490317000
_diffrn_orient_matrix_UB_31 -0.0584189000
_diffrn_orient_matrix_UB_32 -0.0105456000
_diffrn_orient_matrix_UB_33 -0.0044007000
_diffrn_radiation_monochromator mirror
_diffrn_radiation_probe x-ray
_diffrn_radiation_type MoK\a
_diffrn_radiation_wavelength 0.71073
_diffrn_reflns_av_R_equivalents 0.0257
_diffrn_reflns_av_unetI/netI 0.0385
_diffrn_reflns_Laue_measured_fraction_full 0.998
_diffrn_reflns_Laue_measured_fraction_max 0.836
_diffrn_reflns_limit_h_max 15
_diffrn_reflns_limit_h_min -14
_diffrn_reflns_limit_k_max 15
_diffrn_reflns_limit_k_min -15
_diffrn_reflns_limit_l_max 17
_diffrn_reflns_limit_l_min -18
_diffrn_reflns_number 24302
_diffrn_reflns_point_group_measured_fraction_full 0.998
_diffrn_reflns_point_group_measured_fraction_max 0.836
_diffrn_reflns_theta_full 25.242
_diffrn_reflns_theta_max 29.807
_diffrn_reflns_theta_min 3.307
_diffrn_source 'micro-focus sealed X-ray tube'
_diffrn_source_type 'Mova (Mo) X-ray Source'
_exptl_absorpt_coefficient_mu 0.512
_exptl_absorpt_correction_T_max 1.000
_exptl_absorpt_correction_T_min 0.631
_exptl_absorpt_correction_type gaussian
_exptl_absorpt_process_details
;
CrysAlisPro 1.171.40.53 (Rigaku Oxford Diffraction, 2019)
Numerical absorption correction based on gaussian integration over
			a multifaceted crystal model
Empirical absorption correction using spherical harmonics,
 implemented in SCALE3 ABSPACK scaling algorithm.
;
_exptl_crystal_colour yellow
_exptl_crystal_colour_primary yellow
_exptl_crystal_density_diffrn 1.326
_exptl_crystal_description needle
_exptl_crystal_F_000 780
_exptl_crystal_size_max 0.829
_exptl_crystal_size_mid 0.212
_exptl_crystal_size_min 0.096
_refine_diff_density_max 0.772
_refine_diff_density_min -0.422
_refine_diff_density_rms 0.057
_refine_ls_extinction_method none
_refine_ls_goodness_of_fit_ref 1.027
_refine_ls_hydrogen_treatment constr
_refine_ls_matrix_type full
_refine_ls_number_parameters 456
_refine_ls_number_reflns 9041
_refine_ls_number_restraints 0
_refine_ls_restrained_S_all 1.027
_refine_ls_R_factor_all 0.0520
_refine_ls_R_factor_gt 0.0391
_refine_ls_shift/su_max 0.001
_refine_ls_shift/su_mean 0.000
_refine_ls_structure_factor_coef Fsqd
_refine_ls_weighting_details 'w=1/[\s^2^(Fo^2^)+(0.0416P)^2^+0.9662P] where P=(Fo^2^+2Fc^2^)/3'
_refine_ls_weighting_scheme calc
_refine_ls_wR_factor_gt 0.0930
_refine_ls_wR_factor_ref 0.1010
_reflns_Friedel_coverage 0.000
_reflns_number_gt 7303
_reflns_number_total 9041
_reflns_threshold_expression 'I > 2\s(I)'
_cod_data_source_file d5dt02234g2.cif
_cod_data_source_block acet_micro
_cod_depositor_comments 'Adding full bibliography for 7719790--7719792.cif.'
_cod_database_code 7719792
_shelx_shelxl_version_number 2018/3
_chemical_oxdiff_formula 'C72 H64 Mn2 N6 O16 S4'
_shelx_space_group_comment
;
The symmetry employed for this shelxl refinement is uniquely defined
by the following loop, which should always be used as a source of
symmetry information in preference to the above space-group names.
They are only intended as comments.
;
_reflns_odcompleteness_completeness 99.82
_reflns_odcompleteness_iscentric 1
_reflns_odcompleteness_theta 26.32
_olex2_refinement_description
;
1. Fixed Uiso
 At 1.2 times of:
  All C(H) groups
 At 1.5 times of:
  All C(H,H,H) groups
2.a Aromatic/amide H refined with riding coordinates:
 C17(H17), C19(H19), C3(H3), C5(H5), C29(H29), C32(H32), C14(H14), C13(H13),
 C24(H24), C10(H10), C12(H12), C25(H25), C28(H28), C27(H27), C11(H11), C26(H26)
2.b Idealised Me refined as rotating group:
 C31(H31A,H31B,H31C), C36(H36A,H36B,H36C), C33(H33A,H33B,H33C), C30(H30A,H30B,
 H30C), C34(H34A,H34B,H34C)
;
_olex2_date_sample_data_collection 2019-06-11
_olex2_diffrn_ambient_temperature_device 'Oxford Cryosystems'
_olex2_exptl_crystal_mounting_method 'The crystal was mounted on a nylon loop in perfluoroether oil'
_olex2_submission_original_sample_id acet_micro
_olex2_submission_special_instructions 'No special instructions were received'
_oxdiff_exptl_absorpt_empirical_details
;
Empirical correction (ABSPACK) includes:
- Absorption correction using spherical harmonics
- Frame scaling
;
_oxdiff_exptl_absorpt_empirical_full_max 1.386
_oxdiff_exptl_absorpt_empirical_full_min 0.823

loop_
_space_group_symop_operation_xyz
'x, y, z'
'-x, -y, -z'

loop_
_atom_site_label
_atom_site_type_symbol
_atom_site_fract_x
_atom_site_fract_y
_atom_site_fract_z
_atom_site_U_iso_or_equiv
_atom_site_adp_type
_atom_site_occupancy
_atom_site_site_symmetry_order
_atom_site_calc_flag
_atom_site_refinement_flags_posn
_atom_site_refinement_flags_adp
_atom_site_refinement_flags_occupancy
_atom_site_disorder_assembly
_atom_site_disorder_group
Mn1 Mn 0.52938(2) 0.72472(3) 0.32554(2) 0.02142(8) Uani 1 1 d . . . . .
S1 S 0.78933(3) 0.62307(4) 0.40882(3) 0.02010(10) Uani 1 1 d . . . . .
S2 S 0.52673(4) 0.31891(4) 0.31740(3) 0.02207(10) Uani 1 1 d . . . . .
O2 O 0.72268(10) 0.71998(11) 0.33106(9) 0.0233(3) Uani 1 1 d . . . . .
O1 O 0.54682(10) 0.68177(12) 0.48051(9) 0.0243(3) Uani 1 1 d . . . . .
O3 O 0.56834(10) 0.55069(11) 0.33019(9) 0.0236(3) Uani 1 1 d . . . . .
O4 O 0.91321(10) 0.62624(12) 0.40349(10) 0.0264(3) Uani 1 1 d . . . . .
O8 O 0.52257(13) 0.78624(13) 0.16193(10) 0.0337(3) Uani 1 1 d . . . . .
O5 O 0.53592(11) 0.38263(14) 0.21078(10) 0.0311(3) Uani 1 1 d . . . . .
O6 O 0.52881(11) 0.19045(12) 0.35414(11) 0.0305(3) Uani 1 1 d . . . . .
O7 O 0.48970(13) 0.90752(13) 0.30703(11) 0.0347(3) Uani 1 1 d . . . . .
N1 N 0.35354(14) 1.01275(15) 0.36033(14) 0.0336(4) Uani 1 1 d . . . . .
N3 N 0.33795(14) 0.70847(17) 0.32275(14) 0.0344(4) Uani 1 1 d . . . . .
C16 C 0.75606(14) 0.48567(16) 0.40966(13) 0.0201(4) Uani 1 1 d . . . . .
C15 C 0.65026(14) 0.46969(16) 0.36975(13) 0.0195(4) Uani 1 1 d . . . . .
C1 C 0.62810(14) 0.64581(16) 0.54571(13) 0.0195(4) Uani 1 1 d . . . . .
N2 N 0.45117(17) 0.74777(19) 0.03442(14) 0.0413(5) Uani 1 1 d . . . . .
C17 C 0.83810(14) 0.39066(17) 0.45820(13) 0.0222(4) Uani 1 1 d . . . . .
H17 H 0.906036 0.405588 0.485131 0.027 Uiso 1 1 calc R . . . .
C2 C 0.60711(14) 0.62943(16) 0.64733(13) 0.0208(4) Uani 1 1 d . . . . .
C6 C 0.74677(14) 0.61922(16) 0.52634(13) 0.0208(4) Uani 1 1 d . . . . .
C7 C 0.89841(16) 0.51646(19) 0.77641(16) 0.0303(4) Uani 1 1 d . . . . .
C20 C 0.64239(14) 0.35092(16) 0.37673(13) 0.0203(4) Uani 1 1 d . . . . .
C19 C 0.72335(15) 0.25739(17) 0.42431(14) 0.0231(4) Uani 1 1 d . . . . .
H19 H 0.711790 0.179804 0.427625 0.028 Uiso 1 1 calc R . . . .
C3 C 0.69206(15) 0.58746(17) 0.72070(14) 0.0248(4) Uani 1 1 d . . . . .
H3 H 0.672361 0.575671 0.787500 0.030 Uiso 1 1 calc R . . . .
C18 C 0.82291(15) 0.27541(17) 0.46802(14) 0.0243(4) Uani 1 1 d . . . . .
C4 C 0.80667(16) 0.56200(18) 0.69827(14) 0.0269(4) Uani 1 1 d . . . . .
C5 C 0.83191(15) 0.57929(17) 0.60000(14) 0.0253(4) Uani 1 1 d . . . . .
H5 H 0.909264 0.563377 0.582879 0.030 Uiso 1 1 calc R . . . .
C21 C 0.90719(17) 0.17500(18) 0.52480(15) 0.0269(4) Uani 1 1 d . . . . .
C35 C 0.24399(17) 0.72692(19) 0.29646(15) 0.0314(4) Uani 1 1 d . . . . .
C22 C 0.96932(17) 0.0990(2) 0.57377(17) 0.0322(5) Uani 1 1 d . . . . .
C23 C 1.04965(17) 0.00354(19) 0.63980(15) 0.0303(4) Uani 1 1 d . . . . .
C29 C 0.44499(17) 0.93735(18) 0.37347(16) 0.0316(4) Uani 1 1 d . . . . .
H29 H 0.479691 0.902980 0.438119 0.038 Uiso 1 1 calc R . . . .
C32 C 0.48139(18) 0.7186(2) 0.12833(16) 0.0337(5) Uani 1 1 d . . . . .
H32 H 0.470821 0.639528 0.174011 0.040 Uiso 1 1 calc R . . . .
C14 C 1.18291(18) 0.4702(2) 0.86670(16) 0.0344(5) Uani 1 1 d . . . . .
H14 H 1.195328 0.520072 0.798863 0.041 Uiso 1 1 calc R . . . .
C9 C 1.07160(17) 0.43727(19) 0.89901(15) 0.0314(4) Uani 1 1 d . . . . .
C8 C 0.97368(19) 0.4805(2) 0.82967(16) 0.0359(5) Uani 1 1 d . . . . .
C31 C 0.3101(2) 1.0507(2) 0.43874(19) 0.0429(6) Uani 1 1 d . . . . .
H31A H 0.357147 1.008756 0.499457 0.064 Uiso 1 1 calc GR . . . .
H31B H 0.229495 1.031790 0.452710 0.064 Uiso 1 1 calc GR . . . .
H31C H 0.314566 1.137013 0.416907 0.064 Uiso 1 1 calc GR . . . .
C13 C 1.27460(18) 0.4300(2) 0.93368(18) 0.0399(5) Uani 1 1 d . . . . .
H13 H 1.349878 0.453044 0.911561 0.048 Uiso 1 1 calc R . . . .
C24 C 1.15626(19) 0.0290(2) 0.66541(18) 0.0415(5) Uani 1 1 d . . . . .
H24 H 1.176883 0.109160 0.639174 0.050 Uiso 1 1 calc R . . . .
C10 C 1.05564(19) 0.3630(2) 0.99861(17) 0.0409(5) Uani 1 1 d . . . . .
H10 H 0.980737 0.339386 1.021567 0.049 Uiso 1 1 calc R . . . .
C36 C 0.12447(17) 0.7527(2) 0.26123(18) 0.0402(5) Uani 1 1 d . . . . .
H36A H 0.119174 0.743413 0.197573 0.060 Uiso 1 1 calc GR . . . .
H36B H 0.098055 0.834916 0.251723 0.060 Uiso 1 1 calc GR . . . .
H36C H 0.075662 0.697251 0.310671 0.060 Uiso 1 1 calc GR . . . .
C12 C 1.25843(19) 0.3572(2) 1.03166(18) 0.0422(6) Uani 1 1 d . . . . .
H12 H 1.322126 0.330084 1.077100 0.051 Uiso 1 1 calc R . . . .
C25 C 1.2322(2) -0.0606(2) 0.72837(19) 0.0479(6) Uani 1 1 d . . . . .
H25 H 1.305150 -0.042498 0.744530 0.058 Uiso 1 1 calc R . . . .
C28 C 1.02083(18) -0.1147(2) 0.67923(17) 0.0378(5) Uani 1 1 d . . . . .
H28 H 0.949209 -0.134036 0.661571 0.045 Uiso 1 1 calc R . . . .
C27 C 1.0965(2) -0.2039(2) 0.74403(18) 0.0452(6) Uani 1 1 d . . . . .
H27 H 1.075610 -0.283913 0.772095 0.054 Uiso 1 1 calc R . . . .
C11 C 1.1492(2) 0.3236(2) 1.06396(18) 0.0481(6) Uani 1 1 d . . . . .
H11 H 1.138026 0.272903 1.131795 0.058 Uiso 1 1 calc R . . . .
C26 C 1.2015(2) -0.1774(2) 0.76798(18) 0.0486(7) Uani 1 1 d . . . . .
H26 H 1.253306 -0.239246 0.811858 0.058 Uiso 1 1 calc R . . . .
C33 C 0.3976(3) 0.6627(3) 0.0044(2) 0.0608(8) Uani 1 1 d . . . . .
H33A H 0.405504 0.583361 0.058781 0.091 Uiso 1 1 calc GR . . . .
H33B H 0.436031 0.659285 -0.055306 0.091 Uiso 1 1 calc GR . . . .
H33C H 0.315401 0.688329 -0.010518 0.091 Uiso 1 1 calc GR . . . .
C30 C 0.2977(2) 1.0677(3) 0.2643(2) 0.0744(11) Uani 1 1 d . . . . .
H30A H 0.306856 1.153661 0.236593 0.112 Uiso 1 1 calc GR . . . .
H30B H 0.215204 1.054612 0.271289 0.112 Uiso 1 1 calc GR . . . .
H30C H 0.332953 1.032335 0.219253 0.112 Uiso 1 1 calc GR . . . .
C34 C 0.4656(3) 0.8667(3) -0.0407(2) 0.0757(10) Uani 1 1 d . . . . .
H34A H 0.392623 0.916602 -0.049472 0.114 Uiso 1 1 calc GR . . . .
H34B H 0.487424 0.860935 -0.104248 0.114 Uiso 1 1 calc GR . . . .
H34C H 0.526360 0.902499 -0.018902 0.114 Uiso 1 1 calc GR . . . .

loop_
_atom_site_aniso_label
_atom_site_aniso_U_11
_atom_site_aniso_U_22
_atom_site_aniso_U_33
_atom_site_aniso_U_23
_atom_site_aniso_U_13
_atom_site_aniso_U_12
Mn1 0.02207(14) 0.02313(16) 0.01956(15) -0.00902(11) -0.00285(10) -0.00034(10)
S1 0.0174(2) 0.0235(2) 0.0210(2) -0.00995(18) 0.00137(15) -0.00478(16)
S2 0.0203(2) 0.0277(3) 0.0234(2) -0.01532(19) 0.00063(16) -0.00331(17)
O2 0.0235(6) 0.0243(7) 0.0215(7) -0.0077(5) 0.0012(5) -0.0047(5)
O1 0.0194(6) 0.0346(8) 0.0195(6) -0.0117(6) -0.0025(5) 0.0001(5)
O3 0.0218(6) 0.0238(7) 0.0262(7) -0.0110(6) -0.0052(5) 0.0005(5)
O4 0.0176(6) 0.0341(8) 0.0301(7) -0.0143(6) 0.0038(5) -0.0075(5)
O8 0.0431(8) 0.0350(8) 0.0224(7) -0.0109(6) -0.0032(6) -0.0002(6)
O5 0.0280(7) 0.0478(9) 0.0229(7) -0.0194(6) 0.0023(5) -0.0059(6)
O6 0.0251(7) 0.0286(8) 0.0456(9) -0.0225(7) -0.0006(6) -0.0035(5)
O7 0.0462(9) 0.0261(8) 0.0312(8) -0.0113(6) -0.0013(6) 0.0015(6)
N1 0.0313(9) 0.0261(9) 0.0378(10) -0.0071(8) 0.0031(7) -0.0010(7)
N3 0.0273(9) 0.0410(11) 0.0363(10) -0.0162(8) 0.0013(7) -0.0043(7)
C16 0.0185(8) 0.0229(9) 0.0205(9) -0.0100(7) 0.0015(6) -0.0036(6)
C15 0.0186(8) 0.0249(9) 0.0159(8) -0.0089(7) 0.0015(6) -0.0028(7)
C1 0.0197(8) 0.0184(9) 0.0215(9) -0.0087(7) -0.0029(6) -0.0025(6)
N2 0.0484(11) 0.0493(12) 0.0267(10) -0.0176(9) -0.0092(8) 0.0096(9)
C17 0.0177(8) 0.0278(10) 0.0221(9) -0.0106(8) -0.0004(6) -0.0025(7)
C2 0.0199(8) 0.0230(9) 0.0222(9) -0.0113(7) 0.0000(7) -0.0032(7)
C6 0.0192(8) 0.0240(9) 0.0220(9) -0.0115(7) 0.0003(6) -0.0036(7)
C7 0.0182(9) 0.0371(12) 0.0409(12) -0.0214(10) 0.0026(8) -0.0012(8)
C20 0.0180(8) 0.0259(10) 0.0195(9) -0.0111(7) 0.0010(6) -0.0040(7)
C19 0.0230(9) 0.0225(10) 0.0253(10) -0.0108(8) 0.0022(7) -0.0027(7)
C3 0.0281(9) 0.0279(10) 0.0204(9) -0.0115(8) -0.0020(7) -0.0029(7)
C18 0.0213(9) 0.0259(10) 0.0252(10) -0.0097(8) -0.0001(7) 0.0003(7)
C4 0.0246(9) 0.0320(11) 0.0251(10) -0.0121(8) -0.0068(7) -0.0020(7)
C5 0.0193(8) 0.0288(10) 0.0298(10) -0.0136(8) -0.0026(7) -0.0009(7)
C21 0.0325(10) 0.0257(10) 0.0266(10) -0.0129(8) 0.0002(8) -0.0096(8)
C35 0.0317(11) 0.0351(12) 0.0288(11) -0.0132(9) 0.0059(8) -0.0079(8)
C22 0.0323(10) 0.0327(12) 0.0390(12) -0.0212(10) 0.0026(9) -0.0070(9)
C23 0.0310(10) 0.0291(11) 0.0313(11) -0.0138(9) -0.0017(8) 0.0048(8)
C29 0.0338(10) 0.0254(11) 0.0371(12) -0.0138(9) -0.0066(9) -0.0004(8)
C32 0.0364(11) 0.0392(13) 0.0251(11) -0.0133(9) -0.0027(8) 0.0032(9)
C14 0.0355(11) 0.0345(12) 0.0291(11) -0.0089(9) -0.0009(8) 0.0014(9)
C9 0.0311(10) 0.0346(12) 0.0284(11) -0.0134(9) -0.0058(8) 0.0041(8)
C8 0.0428(12) 0.0365(13) 0.0310(12) -0.0162(10) 0.0019(9) -0.0026(9)
C31 0.0409(12) 0.0286(12) 0.0617(16) -0.0201(11) 0.0150(11) -0.0073(9)
C13 0.0260(10) 0.0424(14) 0.0498(14) -0.0173(11) -0.0033(9) 0.0012(9)
C24 0.0421(12) 0.0381(13) 0.0479(14) -0.0210(11) -0.0097(10) 0.0006(10)
C10 0.0319(11) 0.0504(15) 0.0344(12) -0.0106(11) -0.0003(9) -0.0001(10)
C36 0.0266(10) 0.0509(15) 0.0417(13) -0.0166(11) -0.0012(9) -0.0033(9)
C12 0.0334(11) 0.0500(15) 0.0395(13) -0.0153(11) -0.0125(9) 0.0089(10)
C25 0.0430(13) 0.0561(17) 0.0484(15) -0.0268(13) -0.0165(11) 0.0126(11)
C28 0.0315(11) 0.0319(12) 0.0467(14) -0.0127(10) 0.0036(9) 0.0007(9)
C27 0.0495(14) 0.0316(13) 0.0439(14) -0.0063(10) 0.0090(11) 0.0085(10)
C11 0.0433(13) 0.0598(17) 0.0274(12) -0.0047(11) -0.0041(9) 0.0097(11)
C26 0.0524(15) 0.0531(16) 0.0331(13) -0.0145(11) -0.0083(10) 0.0252(12)
C33 0.0678(18) 0.086(2) 0.0430(15) -0.0396(16) -0.0101(13) -0.0082(15)
C30 0.0561(17) 0.093(2) 0.0408(16) 0.0024(15) -0.0027(12) 0.0337(16)
C34 0.124(3) 0.058(2) 0.0331(15) -0.0070(14) -0.0188(16) 0.0066(19)

loop_
_atom_type_symbol
_atom_type_description
_atom_type_scat_dispersion_real
_atom_type_scat_dispersion_imag
_atom_type_scat_source
C C 0.0033 0.0016 'International Tables Vol C Tables 4.2.6.8 and 6.1.1.4'
H H 0.0000 0.0000 'International Tables Vol C Tables 4.2.6.8 and 6.1.1.4'
Mn Mn 0.3368 0.7283 'International Tables Vol C Tables 4.2.6.8 and 6.1.1.4'
N N 0.0061 0.0033 'International Tables Vol C Tables 4.2.6.8 and 6.1.1.4'
O O 0.0106 0.0060 'International Tables Vol C Tables 4.2.6.8 and 6.1.1.4'
S S 0.1246 0.1234 'International Tables Vol C Tables 4.2.6.8 and 6.1.1.4'

loop_
_exptl_crystal_face_index_h
_exptl_crystal_face_index_k
_exptl_crystal_face_index_l
_exptl_crystal_face_perp_dist
0 -2 -1 0.1125
0 2 1 0.0994
-2 2 1 0.2103
14 -7 -3 0.3087
0 -1 -19 0.0576
0 1 19 0.0346
-7 15 8 0.1435
7 -15 -8 0.2043

loop_
_geom_angle_atom_site_label_1
_geom_angle_atom_site_label_2
_geom_angle_atom_site_label_3
_geom_angle
_geom_angle_site_symmetry_1
_geom_angle_site_symmetry_3
_geom_angle_publ_flag
O2 Mn1 N3 173.81(6) . . ?
O1 Mn1 O2 82.52(5) . . ?
O1 Mn1 O8 173.64(5) . . ?
O1 Mn1 O7 87.63(5) . . ?
O1 Mn1 N3 97.58(6) . . ?
O3 Mn1 O2 81.83(5) . . ?
O3 Mn1 O1 97.26(5) . . ?
O3 Mn1 O8 87.21(5) . . ?
O3 Mn1 O7 175.08(5) . . ?
O3 Mn1 N3 92.03(6) . . ?
O8 Mn1 O2 93.70(5) . . ?
O8 Mn1 N3 86.73(6) . . ?
O7 Mn1 O2 98.30(5) . . ?
O7 Mn1 O8 87.87(6) . . ?
O7 Mn1 N3 87.89(6) . . ?
O2 S1 C16 110.00(8) . . ?
O2 S1 C6 109.71(8) . . ?
O4 S1 O2 116.25(8) . . ?
O4 S1 C16 107.91(8) . . ?
O4 S1 C6 107.64(8) . . ?
C16 S1 C6 104.70(8) . . ?
O5 S2 C2 106.77(8) . 2_666 ?
O5 S2 C20 108.83(8) . . ?
O6 S2 O5 116.91(9) . . ?
O6 S2 C2 107.03(8) . 2_666 ?
O6 S2 C20 106.62(8) . . ?
C20 S2 C2 110.64(9) . 2_666 ?
S1 O2 Mn1 120.69(7) . . ?
C1 O1 Mn1 137.27(11) . . ?
C15 O3 Mn1 133.72(12) . . ?
C32 O8 Mn1 116.30(14) . . ?
C29 O7 Mn1 123.43(13) . . ?
C29 N1 C31 122.06(19) . . ?
C29 N1 C30 120.2(2) . . ?
C30 N1 C31 117.6(2) . . ?
C35 N3 Mn1 160.60(17) . . ?
C15 C16 S1 122.97(14) . . ?
C17 C16 S1 114.51(13) . . ?
C17 C16 C15 122.40(17) . . ?
O3 C15 C16 125.82(17) . . ?
O3 C15 C20 120.78(15) . . ?
C20 C15 C16 113.40(15) . . ?
O1 C1 C2 121.49(15) . . ?
O1 C1 C6 124.96(16) . . ?
C2 C1 C6 113.55(15) . . ?
C32 N2 C33 120.5(2) . . ?
C32 N2 C34 121.0(2) . . ?
C34 N2 C33 118.5(2) . . ?
C18 C17 C16 121.67(16) . . ?
C1 C2 S2 120.74(13) . 2_666 ?
C3 C2 S2 115.54(14) . 2_666 ?
C3 C2 C1 123.22(16) . . ?
C1 C6 S1 120.91(13) . . ?
C5 C6 S1 116.02(13) . . ?
C5 C6 C1 122.83(17) . . ?
C8 C7 C4 174.2(2) . . ?
C15 C20 S2 119.68(13) . . ?
C19 C20 S2 116.27(14) . . ?
C19 C20 C15 123.99(16) . . ?
C20 C19 C18 120.71(18) . . ?
C2 C3 C4 121.11(17) . . ?
C17 C18 C19 117.58(17) . . ?
C17 C18 C21 120.85(16) . . ?
C19 C18 C21 121.55(17) . . ?
C3 C4 C7 121.59(17) . . ?
C5 C4 C7 120.63(17) . . ?
C5 C4 C3 117.77(17) . . ?
C6 C5 C4 121.47(17) . . ?
C22 C21 C18 175.5(2) . . ?
N3 C35 C36 178.8(3) . . ?
C21 C22 C23 177.6(2) . . ?
C24 C23 C22 120.5(2) . . ?
C24 C23 C28 118.7(2) . . ?
C28 C23 C22 120.71(19) . . ?
O7 C29 N1 124.6(2) . . ?
O8 C32 N2 125.3(2) . . ?
C13 C14 C9 119.8(2) . . ?
C14 C9 C8 120.51(19) . . ?
C10 C9 C14 119.09(19) . . ?
C10 C9 C8 120.40(19) . . ?
C7 C8 C9 178.2(3) . . ?
C12 C13 C14 120.9(2) . . ?
C25 C24 C23 120.8(2) . . ?
C11 C10 C9 119.8(2) . . ?
C13 C12 C11 119.7(2) . . ?
C24 C25 C26 119.7(2) . . ?
C27 C28 C23 120.1(2) . . ?
C26 C27 C28 120.4(2) . . ?
C12 C11 C10 120.7(2) . . ?
C27 C26 C25 120.2(2) . . ?

loop_
_geom_bond_atom_site_label_1
_geom_bond_atom_site_label_2
_geom_bond_distance
_geom_bond_site_symmetry_2
_geom_bond_publ_flag
Mn1 O2 2.2403(12) . ?
Mn1 O1 2.1153(13) . ?
Mn1 O3 2.1088(13) . ?
Mn1 O8 2.1983(14) . ?
Mn1 O7 2.1503(15) . ?
Mn1 N3 2.2486(17) . ?
S1 O2 1.4542(13) . ?
S1 O4 1.4401(12) . ?
S1 C16 1.7480(19) . ?
S1 C6 1.7517(18) . ?
S2 O5 1.4432(14) . ?
S2 O6 1.4431(15) . ?
S2 C2 1.7662(18) 2_666 ?
S2 C20 1.7621(18) . ?
O1 C1 1.276(2) . ?
O3 C15 1.278(2) . ?
O8 C32 1.242(3) . ?
O7 C29 1.247(3) . ?
N1 C29 1.310(3) . ?
N1 C31 1.454(3) . ?
N1 C30 1.434(3) . ?
N3 C35 1.138(3) . ?
C16 C15 1.430(2) . ?
C16 C17 1.397(2) . ?
C15 C20 1.424(3) . ?
C1 C2 1.430(2) . ?
C1 C6 1.434(2) . ?
N2 C32 1.318(3) . ?
N2 C33 1.460(3) . ?
N2 C34 1.455(3) . ?
C17 C18 1.383(3) . ?
C2 C3 1.381(2) . ?
C6 C5 1.386(2) . ?
C7 C4 1.482(3) . ?
C7 C8 1.121(3) . ?
C20 C19 1.376(2) . ?
C19 C18 1.405(3) . ?
C3 C4 1.400(3) . ?
C18 C21 1.477(3) . ?
C4 C5 1.388(3) . ?
C21 C22 1.132(3) . ?
C35 C36 1.455(3) . ?
C22 C23 1.459(3) . ?
C23 C24 1.394(3) . ?
C23 C28 1.396(3) . ?
C14 C9 1.400(3) . ?
C14 C13 1.381(3) . ?
C9 C8 1.456(3) . ?
C9 C10 1.394(3) . ?
C13 C12 1.371(3) . ?
C24 C25 1.379(3) . ?
C10 C11 1.383(3) . ?
C12 C11 1.380(3) . ?
C25 C26 1.387(4) . ?
C28 C27 1.385(3) . ?
C27 C26 1.373(4) . ?

loop_
_exptl_oxdiff_crystal_face_indexfrac_h
_exptl_oxdiff_crystal_face_indexfrac_k
_exptl_oxdiff_crystal_face_indexfrac_l
_exptl_oxdiff_crystal_face_x
_exptl_oxdiff_crystal_face_y
_exptl_oxdiff_crystal_face_z
0.0007 -1.9919 -0.9953 -0.1048 0.0434 0.0253
-0.0007 1.9919 0.9953 0.1048 -0.0434 -0.0253
-1.9943 1.9899 0.9951 0.1355 -0.0648 0.0911
14.3210 -6.9918 -3.0798 -0.5973 0.2858 -0.7493
0.2529 -0.6469 -19.1562 0.3319 0.9402 0.0763
-0.1020 0.6952 19.1773 -0.3317 -0.9395 -0.0858
-7.4649 14.5727 7.6743 0.8744 -0.4167 0.2486
7.4769 -14.5652 -7.6695 -0.8742 0.4166 -0.2494

loop_
_smtbx_masks_void_nr
_smtbx_masks_void_average_x
_smtbx_masks_void_average_y
_smtbx_masks_void_average_z
_smtbx_masks_void_volume
_smtbx_masks_void_count_electrons
_smtbx_masks_void_content
1 0.000 0.000 0.000 252.7 50.3 ?
